data_4305104
loop_
_publ_author_name
'Wen-Hua Zhang'
'Ying-Lin Song'
'Zhen-Hong Wei'
'Ling-Ling Li'
'Yu-Jian Huang'
'Yong Zhang'
'Jian-Ping Lang'

_publ_contact_author_email jplang@suda.edu.cn
_publ_contact_author_fax 86-512-65880089
_publ_contact_author_name 'Jian-Ping Lang'
_publ_contact_author_phone 86-512-65882865
_publ_section_title
;
Assembly of [(\h5-C5Me5)MoS3Cu3]-Supported One-Dimensional Chains with
Single, Double, Triple, and Quadruple Strands
;
_journal_name_full 'Inorganic Chemistry'
_journal_page_first 5332
_journal_page_last 5346
_journal_paper_doi 10.1021/ic8003454
_journal_volume 47
_journal_year 2008
_chemical_formula_moiety '2(C28 H33 Br2 Cu3 Mo N3 S3), 0.5(C4 H12 O2 S2), 2.5(C4 H6 N2)'
_chemical_formula_sum 'C32 H40.5 Br2 Cu3 Mo N4.5 O0.5 S3.5'
_chemical_formula_weight 1023.27
_chemical_name_systematic
; 
 ? 
;
_space_group_IT_number 2
_symmetry_cell_setting triclinic
_symmetry_space_group_name_Hall '-P 1'
_symmetry_space_group_name_H-M 'P -1'
_atom_sites_solution_hydrogens geom
_atom_sites_solution_primary direct
_atom_sites_solution_secondary difmap
_audit_creation_method SHELXL-97
_cell_angle_alpha 74.01(3)
_cell_angle_beta 75.42(3)
_cell_angle_gamma 74.51(3)
_cell_formula_units_Z 2
_cell_length_a 10.857(2)
_cell_length_b 14.397(3)
_cell_length_c 15.052(3)
_cell_measurement_reflns_used 8295
_cell_measurement_temperature 193(2)
_cell_measurement_theta_max 25.34
_cell_measurement_theta_min 3.00
_cell_volume 2138.9(9)
_computing_structure_refinement 'SHELXL-97 (Sheldrick, 1997)'
_computing_structure_solution 'SHELXS-97 (Sheldrick, 1990)'
_diffrn_ambient_temperature 193(2)
_diffrn_measured_fraction_theta_full 0.989
_diffrn_measured_fraction_theta_max 0.989
_diffrn_measurement_device_type 'Rigaku Mercury'
_diffrn_measurement_method \w
_diffrn_radiation_monochromator graphite
_diffrn_radiation_source 'fine-focus sealed tube'
_diffrn_radiation_type MoK\a
_diffrn_radiation_wavelength 0.71073
_diffrn_reflns_av_R_equivalents 0.0653
_diffrn_reflns_av_sigmaI/netI 0.0827
_diffrn_reflns_limit_h_max 13
_diffrn_reflns_limit_h_min -13
_diffrn_reflns_limit_k_max 17
_diffrn_reflns_limit_k_min -16
_diffrn_reflns_limit_l_max 15
_diffrn_reflns_limit_l_min -18
_diffrn_reflns_number 20200
_diffrn_reflns_theta_full 25.35
_diffrn_reflns_theta_max 25.35
_diffrn_reflns_theta_min 3.01
_diffrn_standards_decay_% 0
_diffrn_standards_interval_count 0
_diffrn_standards_interval_time 0
_diffrn_standards_number 0
_exptl_absorpt_coefficient_mu 3.824
_exptl_absorpt_correction_T_max 0.6810
_exptl_absorpt_correction_T_min 0.2749
_exptl_absorpt_correction_type multi-scan
_exptl_absorpt_process_details 'Jacobson, R. (1998) Private communication.'
_exptl_crystal_colour black
_exptl_crystal_density_diffrn 1.638
_exptl_crystal_density_method 'not measured'
_exptl_crystal_description block
_exptl_crystal_F_000 1046
_exptl_crystal_size_max 0.70
_exptl_crystal_size_mid 0.30
_exptl_crystal_size_min 0.10
_refine_diff_density_max 1.815
_refine_diff_density_min -1.035
_refine_diff_density_rms 0.184
_refine_ls_extinction_method none
_refine_ls_goodness_of_fit_ref 1.114
_refine_ls_hydrogen_treatment constr
_refine_ls_matrix_type full
_refine_ls_number_parameters 459
_refine_ls_number_reflns 7755
_refine_ls_number_restraints 64
_refine_ls_restrained_S_all 1.119
_refine_ls_R_factor_all 0.1082
_refine_ls_R_factor_gt 0.0795
_refine_ls_shift/su_max 0.001
_refine_ls_shift/su_mean 0.000
_refine_ls_structure_factor_coef Fsqd
_refine_ls_weighting_details 'calc w=1/[\s^2^(Fo^2^)+(0.1125P)^2^+4.4849P] where P=(Fo^2^+2Fc^2^)/3'
_refine_ls_weighting_scheme calc
_refine_ls_wR_factor_gt 0.2051
_refine_ls_wR_factor_ref 0.2259
_reflns_number_gt 5822
_reflns_number_total 7755
_reflns_threshold_expression >2sigma(I)
_cod_data_source_file ic8003454-file003_3.cif
_cod_data_source_block {[{(h5-C5Me5)MoS3Cu3}2(m-bpe)3Br4].DMSO.3MeCN}n
_cod_original_formula_sum 'C32 H40.50 Br2 Cu3 Mo N4.50 O0.50 S3.50'
_cod_database_code 4305104

loop_
_symmetry_equiv_pos_as_xyz
'x, y, z'
'-x, -y, -z'

loop_
_atom_site_label
_atom_site_type_symbol
_atom_site_fract_x
_atom_site_fract_y
_atom_site_fract_z
_atom_site_U_iso_or_equiv
_atom_site_adp_type
_atom_site_occupancy
_atom_site_symmetry_multiplicity
_atom_site_calc_flag
_atom_site_refinement_flags
_atom_site_disorder_assembly
_atom_site_disorder_group
Mo1 Mo 0.79870(7) 0.21905(6) 0.35504(5) 0.0275(2) Uani 1 1 d . . .
Cu1 Cu 0.79749(11) 0.03671(9) 0.35811(8) 0.0359(3) Uani 1 1 d . . .
Cu2 Cu 0.56230(10) 0.22404(9) 0.32834(8) 0.0323(3) Uani 1 1 d . . .
Cu3 Cu 0.85998(11) 0.20194(9) 0.17438(8) 0.0356(3) Uani 1 1 d . . .
Br1 Br 1.02464(11) 0.26238(9) 0.04119(8) 0.0516(3) Uani 1 1 d . . .
Br2 Br 0.79571(12) -0.11305(8) 0.33631(8) 0.0526(3) Uani 1 1 d . . .
S1 S 0.9642(2) 0.10891(19) 0.28954(17) 0.0346(6) Uani 1 1 d . . .
S2 S 0.6513(2) 0.12696(19) 0.45008(17) 0.0337(6) Uani 1 1 d . . .
S3 S 0.7007(2) 0.31576(18) 0.23312(16) 0.0314(5) Uani 1 1 d . . .
N1 N 0.4620(7) 0.1561(6) 0.2808(6) 0.0315(18) Uani 1 1 d . . .
N2 N 0.2152(8) -0.1304(7) -0.1068(6) 0.041(2) Uani 1 1 d . . .
N3 N 0.4044(7) 0.3279(6) 0.3838(6) 0.0350(19) Uani 1 1 d . . .
N4 N 0.9869(13) -0.3690(10) 0.2632(10) 0.085(4) Uani 1 1 d . . .
N5 N 0.538(3) 0.260(2) 0.7871(18) 0.088(8) Uani 0.50 1 d PU . .
C1 C 0.3886(9) 0.2079(8) 0.2153(7) 0.039(2) Uani 1 1 d . . .
H1 H 0.3848 0.2769 0.1938 0.046 Uiso 1 1 calc R . .
C2 C 0.3186(9) 0.1651(8) 0.1780(8) 0.040(2) Uani 1 1 d . . .
H2 H 0.2657 0.2049 0.1340 0.048 Uiso 1 1 calc R . .
C3 C 0.3263(9) 0.0638(8) 0.2053(7) 0.039(2) Uani 1 1 d . . .
C4 C 0.4012(11) 0.0110(9) 0.2728(8) 0.048(3) Uani 1 1 d . . .
H4 H 0.4088 -0.0585 0.2945 0.057 Uiso 1 1 calc R . .
C5 C 0.4643(10) 0.0602(9) 0.3083(8) 0.045(3) Uani 1 1 d . . .
H5 H 0.5128 0.0226 0.3557 0.054 Uiso 1 1 calc R . .
C6 C 0.2646(10) 0.0139(9) 0.1589(7) 0.047(3) Uani 1 1 d . . .
H6A H 0.1778 0.0543 0.1489 0.056 Uiso 1 1 calc R . .
H6B H 0.2533 -0.0515 0.1994 0.056 Uiso 1 1 calc R . .
C7 C 0.3517(12) 0.0013(11) 0.0655(9) 0.067(4) Uani 1 1 d . . .
H7A H 0.4378 -0.0390 0.0775 0.081 Uiso 1 1 calc R . .
H7B H 0.3650 0.0673 0.0278 0.081 Uiso 1 1 calc R . .
C8 C 0.3014(11) -0.0473(11) 0.0064(8) 0.055(3) Uani 1 1 d . . .
C9 C 0.3655(11) -0.1374(11) -0.0096(9) 0.061(4) Uani 1 1 d . . .
H9 H 0.4389 -0.1737 0.0178 0.073 Uiso 1 1 calc R . .
C10 C 0.3195(11) -0.1747(10) -0.0679(8) 0.052(3) Uani 1 1 d . . .
H10 H 0.3662 -0.2369 -0.0811 0.062 Uiso 1 1 calc R . .
C11 C 0.1535(11) -0.0422(8) -0.0867(8) 0.046(3) Uani 1 1 d . . .
H11 H 0.0777 -0.0087 -0.1121 0.055 Uiso 1 1 calc R . .
C12 C 0.1919(12) 0.0028(9) -0.0321(8) 0.051(3) Uani 1 1 d . . .
H12 H 0.1455 0.0659 -0.0211 0.062 Uiso 1 1 calc R . .
C13 C 0.3636(10) 0.4192(8) 0.3389(8) 0.044(3) Uani 1 1 d . . .
H13 H 0.4117 0.4420 0.2782 0.053 Uiso 1 1 calc R . .
C14 C 0.2557(10) 0.4837(8) 0.3741(8) 0.042(2) Uani 1 1 d . . .
H14 H 0.2317 0.5491 0.3386 0.051 Uiso 1 1 calc R . .
C15 C 0.1847(9) 0.4531(8) 0.4592(8) 0.038(2) Uani 1 1 d . . .
C16 C 0.2265(9) 0.3567(8) 0.5099(7) 0.040(2) Uani 1 1 d . . .
H16 H 0.1803 0.3330 0.5711 0.048 Uiso 1 1 calc R . .
C17 C 0.3332(9) 0.2984(8) 0.4701(7) 0.040(2) Uani 1 1 d . . .
H17 H 0.3600 0.2329 0.5046 0.048 Uiso 1 1 calc R . .
C18 C 0.0593(9) 0.5181(7) 0.5016(8) 0.037(2) Uani 1 1 d . . .
H18A H 0.0609 0.5158 0.5677 0.044 Uiso 1 1 calc R . .
H18B H 0.0535 0.5875 0.4658 0.044 Uiso 1 1 calc R . .
C19 C 0.9627(9) 0.2420(8) 0.4213(7) 0.035(2) Uani 1 1 d . . .
C20 C 0.9283(9) 0.3288(8) 0.3519(7) 0.039(3) Uani 1 1 d . . .
C21 C 0.7962(10) 0.3769(7) 0.3829(8) 0.039(2) Uani 1 1 d . . .
C22 C 0.7511(10) 0.3149(9) 0.4690(8) 0.047(3) Uani 1 1 d . . .
C23 C 0.8533(10) 0.2333(8) 0.4933(7) 0.041(3) Uani 1 1 d . . .
C24 C 1.0935(11) 0.1796(10) 0.4233(9) 0.056(3) Uani 1 1 d . . .
H24A H 1.1310 0.1936 0.4698 0.085 Uiso 1 1 calc R . .
H24B H 1.1489 0.1936 0.3609 0.085 Uiso 1 1 calc R . .
H24C H 1.0880 0.1098 0.4406 0.085 Uiso 1 1 calc R . .
C25 C 1.0167(11) 0.3699(9) 0.2642(8) 0.052(3) Uani 1 1 d . . .
H25A H 1.0802 0.3960 0.2811 0.078 Uiso 1 1 calc R . .
H25B H 0.9651 0.4232 0.2236 0.078 Uiso 1 1 calc R . .
H25C H 1.0627 0.3174 0.2304 0.078 Uiso 1 1 calc R . .
C26 C 0.7287(13) 0.4750(9) 0.3364(10) 0.064(4) Uani 1 1 d . . .
H26A H 0.6344 0.4792 0.3531 0.096 Uiso 1 1 calc R . .
H26B H 0.7571 0.4843 0.2680 0.096 Uiso 1 1 calc R . .
H26C H 0.7498 0.5266 0.3574 0.096 Uiso 1 1 calc R . .
C27 C 0.6180(11) 0.3402(11) 0.5310(9) 0.064(4) Uani 1 1 d . . .
H27A H 0.6228 0.3803 0.5726 0.095 Uiso 1 1 calc R . .
H27B H 0.5914 0.2791 0.5690 0.095 Uiso 1 1 calc R . .
H27C H 0.5542 0.3775 0.4912 0.095 Uiso 1 1 calc R . .
C28 C 0.8489(12) 0.1581(10) 0.5839(7) 0.057(3) Uani 1 1 d . . .
H28A H 0.9268 0.1049 0.5794 0.086 Uiso 1 1 calc R . .
H28B H 0.7710 0.1308 0.5970 0.086 Uiso 1 1 calc R . .
H28C H 0.8461 0.1892 0.6349 0.086 Uiso 1 1 calc R . .
C31 C 1.0913(14) -0.2237(12) 0.1706(11) 0.080(4) Uani 1 1 d . . .
H31A H 1.0854 -0.2101 0.1041 0.120 Uiso 1 1 calc R . .
H31B H 1.1828 -0.2375 0.1759 0.120 Uiso 1 1 calc R . .
H31C H 1.0431 -0.1660 0.1966 0.120 Uiso 1 1 calc R . .
C32 C 1.0375(14) -0.3059(11) 0.2207(10) 0.066(4) Uani 1 1 d . . .
C33 C 0.324(2) 0.2454(18) 0.8158(18) 0.058(6) Uani 0.50 1 d PU . .
H33A H 0.3102 0.2276 0.7612 0.086 Uiso 0.50 1 calc PR . .
H33B H 0.2609 0.3060 0.8269 0.086 Uiso 0.50 1 calc PR . .
H33C H 0.3121 0.1916 0.8714 0.086 Uiso 0.50 1 calc PR . .
C34 C 0.445(2) 0.2605(18) 0.7991(15) 0.045(5) Uani 0.50 1 d PU . .
S4 S 0.3480(7) 0.4836(6) -0.0130(6) 0.083(2) Uani 0.50 1 d PDU . .
O1 O 0.409(2) 0.3855(14) 0.0428(17) 0.111(8) Uani 0.50 1 d PDU . .
C30 C 0.203(2) 0.470(2) -0.0364(19) 0.071(8) Uani 0.50 1 d PDU . .
H30A H 0.2235 0.4447 -0.0935 0.107 Uiso 0.50 1 calc PR . .
H30B H 0.1430 0.5349 -0.0456 0.107 Uiso 0.50 1 calc PR . .
H30C H 0.1631 0.4243 0.0169 0.107 Uiso 0.50 1 calc PR . .
C29 C 0.269(3) 0.516(3) 0.0901(15) 0.090(9) Uani 0.50 1 d PDU . .
H29A H 0.3310 0.5273 0.1211 0.135 Uiso 0.50 1 calc PR . .
H29B H 0.2266 0.4629 0.1312 0.135 Uiso 0.50 1 calc PR . .
H29C H 0.2023 0.5769 0.0776 0.135 Uiso 0.50 1 calc PR . .

loop_
_atom_site_aniso_label
_atom_site_aniso_U_11
_atom_site_aniso_U_22
_atom_site_aniso_U_33
_atom_site_aniso_U_23
_atom_site_aniso_U_13
_atom_site_aniso_U_12
Mo1 0.0238(4) 0.0376(5) 0.0275(4) -0.0164(4) -0.0054(3) -0.0071(3)
Cu1 0.0367(7) 0.0364(7) 0.0393(7) -0.0163(6) -0.0091(5) -0.0057(5)
Cu2 0.0238(6) 0.0428(7) 0.0375(7) -0.0196(6) -0.0077(5) -0.0061(5)
Cu3 0.0339(7) 0.0487(7) 0.0316(6) -0.0214(6) -0.0053(5) -0.0088(6)
Br1 0.0476(7) 0.0715(8) 0.0398(6) -0.0168(6) 0.0010(5) -0.0234(6)
Br2 0.0666(8) 0.0421(6) 0.0541(7) -0.0173(6) -0.0113(6) -0.0134(6)
S1 0.0262(12) 0.0457(14) 0.0367(13) -0.0210(12) -0.0059(10) -0.0036(11)
S2 0.0304(13) 0.0428(14) 0.0308(12) -0.0128(11) -0.0043(10) -0.0096(11)
S3 0.0301(12) 0.0364(13) 0.0322(12) -0.0135(11) -0.0090(10) -0.0055(10)
N1 0.027(4) 0.034(4) 0.039(5) -0.019(4) -0.005(4) -0.004(3)
N2 0.039(5) 0.054(5) 0.036(5) -0.025(4) -0.001(4) -0.012(4)
N3 0.019(4) 0.045(5) 0.045(5) -0.022(4) -0.004(4) -0.002(4)
N4 0.085(9) 0.076(9) 0.082(9) -0.029(7) 0.005(7) -0.005(7)
N5 0.102(11) 0.101(11) 0.064(10) -0.024(8) -0.020(8) -0.015(9)
C1 0.033(5) 0.048(6) 0.043(6) -0.021(5) -0.006(5) -0.011(5)
C2 0.025(5) 0.053(7) 0.049(6) -0.020(5) -0.020(4) 0.003(5)
C3 0.029(5) 0.058(7) 0.040(6) -0.027(5) -0.003(4) -0.012(5)
C4 0.047(7) 0.052(7) 0.058(7) -0.020(6) -0.018(5) -0.018(5)
C5 0.037(6) 0.063(8) 0.043(6) -0.018(6) -0.018(5) -0.007(5)
C6 0.036(6) 0.082(8) 0.039(6) -0.036(6) 0.002(5) -0.024(6)
C7 0.056(8) 0.107(11) 0.066(8) -0.055(8) 0.015(6) -0.050(8)
C8 0.045(7) 0.095(10) 0.045(6) -0.035(7) 0.010(5) -0.043(7)
C9 0.040(7) 0.106(11) 0.060(8) -0.056(8) -0.003(6) -0.019(7)
C10 0.048(7) 0.076(8) 0.047(6) -0.037(6) -0.008(5) -0.015(6)
C11 0.052(7) 0.045(6) 0.047(6) -0.013(5) -0.012(5) -0.014(5)
C12 0.065(8) 0.058(7) 0.045(6) -0.027(6) 0.002(6) -0.032(6)
C13 0.034(6) 0.049(7) 0.043(6) -0.010(5) -0.004(5) -0.004(5)
C14 0.038(6) 0.040(6) 0.045(6) -0.006(5) -0.014(5) 0.001(5)
C15 0.027(5) 0.047(6) 0.053(6) -0.029(5) -0.012(5) -0.004(5)
C16 0.032(5) 0.053(7) 0.035(5) -0.016(5) 0.005(4) -0.013(5)
C17 0.027(5) 0.045(6) 0.044(6) -0.011(5) -0.004(5) -0.004(5)
C18 0.026(5) 0.043(6) 0.048(6) -0.027(5) -0.006(4) -0.005(4)
C19 0.030(5) 0.050(6) 0.036(5) -0.022(5) -0.013(4) -0.007(5)
C20 0.035(6) 0.051(6) 0.048(6) -0.034(6) -0.003(5) -0.021(5)
C21 0.039(6) 0.041(6) 0.054(6) -0.033(5) -0.017(5) -0.009(5)
C22 0.032(6) 0.069(8) 0.061(7) -0.050(7) -0.001(5) -0.016(5)
C23 0.047(6) 0.054(6) 0.039(6) -0.028(5) -0.018(5) -0.014(5)
C24 0.046(7) 0.079(9) 0.058(7) -0.025(7) -0.019(6) -0.018(6)
C25 0.059(7) 0.051(7) 0.061(7) -0.028(6) -0.007(6) -0.023(6)
C26 0.075(9) 0.056(8) 0.080(9) -0.038(7) -0.037(7) -0.002(7)
C27 0.042(7) 0.094(10) 0.073(8) -0.061(8) 0.004(6) -0.015(7)
C28 0.055(7) 0.095(10) 0.029(6) -0.018(6) -0.010(5) -0.021(7)
C31 0.070(10) 0.102(12) 0.072(10) -0.019(9) -0.002(8) -0.037(9)
C32 0.066(9) 0.066(9) 0.052(8) -0.014(7) 0.004(7) -0.007(8)
C33 0.064(10) 0.047(9) 0.061(10) -0.011(8) -0.011(8) -0.013(8)
C34 0.030(8) 0.064(9) 0.041(8) -0.023(7) -0.010(7) 0.004(7)
S4 0.057(4) 0.069(4) 0.091(5) 0.020(4) -0.004(4) -0.011(3)
O1 0.090(10) 0.095(10) 0.118(11) 0.021(8) -0.022(8) -0.012(8)
C30 0.069(11) 0.060(10) 0.079(11) -0.012(8) -0.009(8) -0.013(8)
C29 0.073(12) 0.106(13) 0.075(12) -0.009(9) -0.022(9) 0.004(9)

loop_
_atom_type_symbol
_atom_type_description
_atom_type_scat_dispersion_real
_atom_type_scat_dispersion_imag
_atom_type_scat_source
C C 0.0033 0.0016 'International Tables Vol C Tables 4.2.6.8 and 6.1.1.4'
H H 0.0000 0.0000 'International Tables Vol C Tables 4.2.6.8 and 6.1.1.4'
N N 0.0061 0.0033 'International Tables Vol C Tables 4.2.6.8 and 6.1.1.4'
S S 0.1246 0.1234 'International Tables Vol C Tables 4.2.6.8 and 6.1.1.4'
Cu Cu 0.3201 1.2651 'International Tables Vol C Tables 4.2.6.8 and 6.1.1.4'
Br Br -0.2901 2.4595 'International Tables Vol C Tables 4.2.6.8 and 6.1.1.4'
Mo Mo -1.6832 0.6857 'International Tables Vol C Tables 4.2.6.8 and 6.1.1.4'
O O 0.0106 0.0060 'International Tables Vol C Tables 4.2.6.8 and 6.1.1.4'

loop_
_geom_angle_atom_site_label_1
_geom_angle_atom_site_label_2
_geom_angle_atom_site_label_3
_geom_angle
_geom_angle_site_symmetry_1
_geom_angle_site_symmetry_3
_geom_angle_publ_flag
S1 Mo1 S3 104.88(9) . . ?
S1 Mo1 S2 105.09(10) . . ?
S3 Mo1 S2 105.58(9) . . ?
S1 Mo1 C20 95.8(2) . . ?
S3 Mo1 C20 96.3(3) . . ?
S2 Mo1 C20 144.3(3) . . ?
S1 Mo1 C22 140.5(3) . . ?
S3 Mo1 C22 106.4(3) . . ?
S2 Mo1 C22 89.1(3) . . ?
C20 Mo1 C22 57.4(3) . . ?
S1 Mo1 C23 107.6(3) . . ?
S3 Mo1 C23 139.7(3) . . ?
S2 Mo1 C23 88.4(3) . . ?
C20 Mo1 C23 57.5(4) . . ?
C22 Mo1 C23 34.9(4) . . ?
S1 Mo1 C19 83.9(2) . . ?
S3 Mo1 C19 131.0(3) . . ?
S2 Mo1 C19 118.6(3) . . ?
C20 Mo1 C19 34.9(4) . . ?
C22 Mo1 C19 57.4(3) . . ?
C23 Mo1 C19 34.2(3) . . ?
S1 Mo1 C21 130.6(2) . . ?
S3 Mo1 C21 82.9(3) . . ?
S2 Mo1 C21 119.9(3) . . ?
C20 Mo1 C21 35.0(3) . . ?
C22 Mo1 C21 34.3(4) . . ?
C23 Mo1 C21 57.8(4) . . ?
C19 Mo1 C21 58.0(3) . . ?
S1 Mo1 Cu1 53.25(7) . . ?
S3 Mo1 Cu1 105.99(7) . . ?
S2 Mo1 Cu1 53.06(7) . . ?
C20 Mo1 Cu1 145.4(3) . . ?
C22 Mo1 Cu1 135.5(3) . . ?
C23 Mo1 Cu1 112.4(3) . . ?
C19 Mo1 Cu1 116.7(3) . . ?
C21 Mo1 Cu1 169.5(3) . . ?
S1 Mo1 Cu2 115.28(7) . . ?
S3 Mo1 Cu2 52.82(7) . . ?
S2 Mo1 Cu2 52.77(7) . . ?
C20 Mo1 Cu2 139.7(3) . . ?
C22 Mo1 Cu2 102.7(2) . . ?
C23 Mo1 Cu2 127.4(3) . . ?
C19 Mo1 Cu2 159.9(2) . . ?
C21 Mo1 Cu2 108.1(2) . . ?
Cu1 Mo1 Cu2 74.34(5) . . ?
S1 Mo1 Cu3 52.53(8) . . ?
S3 Mo1 Cu3 52.39(7) . . ?
S2 Mo1 Cu3 114.03(7) . . ?
C20 Mo1 Cu3 101.6(2) . . ?
C22 Mo1 Cu3 151.0(3) . . ?
C23 Mo1 Cu3 152.3(3) . . ?
C19 Mo1 Cu3 118.2(2) . . ?
C21 Mo1 Cu3 117.0(3) . . ?
Cu1 Mo1 Cu3 73.31(5) . . ?
Cu2 Mo1 Cu3 80.32(5) . . ?
S1 Cu1 S2 110.20(10) . . ?
S1 Cu1 Br2 121.26(9) . . ?
S2 Cu1 Br2 128.47(9) . . ?
S1 Cu1 Mo1 55.37(7) . . ?
S2 Cu1 Mo1 56.18(7) . . ?
Br2 Cu1 Mo1 171.01(7) . . ?
N1 Cu2 N3 98.4(3) . . ?
N1 Cu2 S3 123.0(2) . . ?
N3 Cu2 S3 104.2(2) . . ?
N1 Cu2 S2 112.8(2) . . ?
N3 Cu2 S2 106.5(2) . . ?
S3 Cu2 S2 109.60(10) . . ?
N1 Cu2 Mo1 144.0(2) . . ?
N3 Cu2 Mo1 117.4(2) . . ?
S3 Cu2 Mo1 54.59(7) . . ?
S2 Cu2 Mo1 55.02(7) . . ?
N2 Cu3 S3 109.2(2) 2_655 . ?
N2 Cu3 S1 117.2(3) 2_655 . ?
S3 Cu3 S1 108.17(10) . . ?
N2 Cu3 Br1 98.2(2) 2_655 . ?
S3 Cu3 Br1 116.91(9) . . ?
S1 Cu3 Br1 107.31(8) . . ?
N2 Cu3 Mo1 130.3(2) 2_655 . ?
S3 Cu3 Mo1 54.29(7) . . ?
S1 Cu3 Mo1 53.92(7) . . ?
Br1 Cu3 Mo1 131.48(6) . . ?
Cu1 S1 Cu3 91.11(10) . . ?
Cu1 S1 Mo1 71.38(8) . . ?
Cu3 S1 Mo1 73.56(9) . . ?
Cu1 S2 Cu2 91.83(10) . . ?
Cu1 S2 Mo1 70.76(8) . . ?
Cu2 S2 Mo1 72.22(8) . . ?
Cu3 S3 Cu2 101.83(11) . . ?
Cu3 S3 Mo1 73.32(8) . . ?
Cu2 S3 Mo1 72.60(8) . . ?
C5 N1 C1 116.1(8) . . ?
C5 N1 Cu2 123.6(7) . . ?
C1 N1 Cu2 120.3(6) . . ?
C10 N2 C11 114.9(9) . . ?
C10 N2 Cu3 121.6(7) . 2_655 ?
C11 N2 Cu3 122.8(7) . 2_655 ?
C13 N3 C17 115.9(8) . . ?
C13 N3 Cu2 125.2(7) . . ?
C17 N3 Cu2 118.7(7) . . ?
N1 C1 C2 123.3(10) . . ?
N1 C1 H1 118.4 . . ?
C2 C1 H1 118.4 . . ?
C1 C2 C3 119.5(10) . . ?
C1 C2 H2 120.2 . . ?
C3 C2 H2 120.2 . . ?
C2 C3 C4 117.0(9) . . ?
C2 C3 C6 120.9(10) . . ?
C4 C3 C6 122.0(10) . . ?
C5 C4 C3 119.5(11) . . ?
C5 C4 H4 120.3 . . ?
C3 C4 H4 120.3 . . ?
N1 C5 C4 124.6(10) . . ?
N1 C5 H5 117.7 . . ?
C4 C5 H5 117.7 . . ?
C3 C6 C7 108.5(8) . . ?
C3 C6 H6A 110.0 . . ?
C7 C6 H6A 110.0 . . ?
C3 C6 H6B 110.0 . . ?
C7 C6 H6B 110.0 . . ?
H6A C6 H6B 108.4 . . ?
C6 C7 C8 115.7(9) . . ?
C6 C7 H7A 108.4 . . ?
C8 C7 H7A 108.4 . . ?
C6 C7 H7B 108.4 . . ?
C8 C7 H7B 108.4 . . ?
H7A C7 H7B 107.4 . . ?
C9 C8 C12 120.3(10) . . ?
C9 C8 C7 120.0(12) . . ?
C12 C8 C7 119.6(12) . . ?
C8 C9 C10 117.2(12) . . ?
C8 C9 H9 121.4 . . ?
C10 C9 H9 121.4 . . ?
N2 C10 C9 125.3(11) . . ?
N2 C10 H10 117.3 . . ?
C9 C10 H10 117.3 . . ?
N2 C11 C12 124.8(11) . . ?
N2 C11 H11 117.6 . . ?
C12 C11 H11 117.6 . . ?
C11 C12 C8 117.4(11) . . ?
C11 C12 H12 121.3 . . ?
C8 C12 H12 121.3 . . ?
N3 C13 C14 124.3(10) . . ?
N3 C13 H13 117.9 . . ?
C14 C13 H13 117.9 . . ?
C15 C14 C13 119.3(10) . . ?
C15 C14 H14 120.4 . . ?
C13 C14 H14 120.4 . . ?
C14 C15 C16 118.1(9) . . ?
C14 C15 C18 122.7(10) . . ?
C16 C15 C18 119.1(9) . . ?
C17 C16 C15 118.8(9) . . ?
C17 C16 H16 120.6 . . ?
C15 C16 H16 120.6 . . ?
C16 C17 N3 123.6(10) . . ?
C16 C17 H17 118.2 . . ?
N3 C17 H17 118.2 . . ?
C18 C18 C15 110.1(9) 2_566 . ?
C18 C18 H18A 109.6 2_566 . ?
C15 C18 H18A 109.6 . . ?
C18 C18 H18B 109.6 2_566 . ?
C15 C18 H18B 109.6 . . ?
H18A C18 H18B 108.1 . . ?
C23 C19 C20 107.9(9) . . ?
C23 C19 C24 125.6(10) . . ?
C20 C19 C24 126.1(9) . . ?
C23 C19 Mo1 72.8(5) . . ?
C20 C19 Mo1 72.0(5) . . ?
C24 C19 Mo1 126.7(7) . . ?
C19 C20 C21 108.8(9) . . ?
C19 C20 C25 126.5(10) . . ?
C21 C20 C25 124.4(10) . . ?
C19 C20 Mo1 73.2(5) . . ?
C21 C20 Mo1 74.4(5) . . ?
C25 C20 Mo1 122.7(6) . . ?
C22 C21 C20 105.7(9) . . ?
C22 C21 C26 128.4(10) . . ?
C20 C21 C26 125.8(11) . . ?
C22 C21 Mo1 70.9(5) . . ?
C20 C21 Mo1 70.6(5) . . ?
C26 C21 Mo1 126.7(7) . . ?
C21 C22 C23 109.7(9) . . ?
C21 C22 C27 124.0(11) . . ?
C23 C22 C27 125.9(12) . . ?
C21 C22 Mo1 74.7(5) . . ?
C23 C22 Mo1 73.0(5) . . ?
C27 C22 Mo1 124.6(7) . . ?
C19 C23 C22 107.8(10) . . ?
C19 C23 C28 126.0(10) . . ?
C22 C23 C28 125.8(10) . . ?
C19 C23 Mo1 73.0(5) . . ?
C22 C23 Mo1 72.1(5) . . ?
C28 C23 Mo1 125.4(7) . . ?
C19 C24 H24A 109.5 . . ?
C19 C24 H24B 109.5 . . ?
H24A C24 H24B 109.5 . . ?
C19 C24 H24C 109.5 . . ?
H24A C24 H24C 109.5 . . ?
H24B C24 H24C 109.5 . . ?
C20 C25 H25A 109.5 . . ?
C20 C25 H25B 109.5 . . ?
H25A C25 H25B 109.5 . . ?
C20 C25 H25C 109.5 . . ?
H25A C25 H25C 109.5 . . ?
H25B C25 H25C 109.5 . . ?
C21 C26 H26A 109.5 . . ?
C21 C26 H26B 109.5 . . ?
H26A C26 H26B 109.5 . . ?
C21 C26 H26C 109.5 . . ?
H26A C26 H26C 109.5 . . ?
H26B C26 H26C 109.5 . . ?
C22 C27 H27A 109.5 . . ?
C22 C27 H27B 109.5 . . ?
H27A C27 H27B 109.5 . . ?
C22 C27 H27C 109.5 . . ?
H27A C27 H27C 109.5 . . ?
H27B C27 H27C 109.5 . . ?
C23 C28 H28A 109.5 . . ?
C23 C28 H28B 109.5 . . ?
H28A C28 H28B 109.5 . . ?
C23 C28 H28C 109.5 . . ?
H28A C28 H28C 109.5 . . ?
H28B C28 H28C 109.5 . . ?
C32 C31 H31A 109.5 . . ?
C32 C31 H31B 109.5 . . ?
H31A C31 H31B 109.5 . . ?
C32 C31 H31C 109.5 . . ?
H31A C31 H31C 109.5 . . ?
H31B C31 H31C 109.5 . . ?
N4 C32 C31 175.9(16) . . ?
C34 C33 H33A 109.5 . . ?
C34 C33 H33B 109.5 . . ?
H33A C33 H33B 109.5 . . ?
C34 C33 H33C 109.5 . . ?
H33A C33 H33C 109.5 . . ?
H33B C33 H33C 109.5 . . ?
N5 C34 C33 171(3) . . ?
O1 S4 C29 88.6(16) . . ?
O1 S4 C30 107.5(14) . . ?
C29 S4 C30 91.9(12) . . ?
S4 C30 H30A 109.5 . . ?
S4 C30 H30B 109.5 . . ?
H30A C30 H30B 109.5 . . ?
S4 C30 H30C 109.5 . . ?
H30A C30 H30C 109.5 . . ?
H30B C30 H30C 109.5 . . ?
S4 C29 H29A 109.5 . . ?
S4 C29 H29B 109.5 . . ?
H29A C29 H29B 109.5 . . ?
S4 C29 H29C 109.5 . . ?
H29A C29 H29C 109.5 . . ?
H29B C29 H29C 109.5 . . ?

loop_
_geom_bond_atom_site_label_1
_geom_bond_atom_site_label_2
_geom_bond_distance
_geom_bond_site_symmetry_2
_geom_bond_publ_flag
Mo1 S1 2.272(3) . ?
Mo1 S3 2.285(3) . ?
Mo1 S2 2.302(3) . ?
Mo1 C20 2.364(9) . ?
Mo1 C22 2.365(9) . ?
Mo1 C23 2.377(9) . ?
Mo1 C19 2.380(9) . ?
Mo1 C21 2.415(9) . ?
Mo1 Cu1 2.6163(15) . ?
Mo1 Cu2 2.6756(14) . ?
Mo1 Cu3 2.6960(15) . ?
Cu1 S1 2.212(3) . ?
Cu1 S2 2.215(3) . ?
Cu1 Br2 2.2742(16) . ?
Cu2 N1 2.000(7) . ?
Cu2 N3 2.114(7) . ?
Cu2 S3 2.234(3) . ?
Cu2 S2 2.237(3) . ?
Cu3 N2 2.051(8) 2_655 ?
Cu3 S3 2.230(3) . ?
Cu3 S1 2.231(3) . ?
Cu3 Br1 2.4572(18) . ?
N1 C5 1.322(13) . ?
N1 C1 1.356(13) . ?
N2 C10 1.332(14) . ?
N2 C11 1.344(13) . ?
N2 Cu3 2.051(8) 2_655 ?
N3 C13 1.316(13) . ?
N3 C17 1.353(13) . ?
N4 C32 1.143(17) . ?
N5 C34 0.98(3) . ?
C1 C2 1.389(13) . ?
C1 H1 0.9500 . ?
C2 C3 1.387(15) . ?
C2 H2 0.9500 . ?
C3 C4 1.389(15) . ?
C3 C6 1.491(13) . ?
C4 C5 1.382(14) . ?
C4 H4 0.9500 . ?
C5 H5 0.9500 . ?
C6 C7 1.510(14) . ?
C6 H6A 0.9900 . ?
C6 H6B 0.9900 . ?
C7 C8 1.541(14) . ?
C7 H7A 0.9900 . ?
C7 H7B 0.9900 . ?
C8 C9 1.353(18) . ?
C8 C12 1.389(18) . ?
C9 C10 1.390(15) . ?
C9 H9 0.9500 . ?
C10 H10 0.9500 . ?
C11 C12 1.371(15) . ?
C11 H11 0.9500 . ?
C12 H12 0.9500 . ?
C13 C14 1.376(14) . ?
C13 H13 0.9500 . ?
C14 C15 1.342(15) . ?
C14 H14 0.9500 . ?
C15 C16 1.403(15) . ?
C15 C18 1.533(13) . ?
C16 C17 1.347(14) . ?
C16 H16 0.9500 . ?
C17 H17 0.9500 . ?
C18 C18 1.530(17) 2_566 ?
C18 H18A 0.9900 . ?
C18 H18B 0.9900 . ?
C19 C23 1.399(14) . ?
C19 C20 1.421(15) . ?
C19 C24 1.466(15) . ?
C20 C21 1.437(14) . ?
C20 C25 1.500(15) . ?
C21 C22 1.412(16) . ?
C21 C26 1.478(16) . ?
C22 C23 1.420(16) . ?
C22 C27 1.522(14) . ?
C23 C28 1.488(16) . ?
C24 H24A 0.9800 . ?
C24 H24B 0.9800 . ?
C24 H24C 0.9800 . ?
C25 H25A 0.9800 . ?
C25 H25B 0.9800 . ?
C25 H25C 0.9800 . ?
C26 H26A 0.9800 . ?
C26 H26B 0.9800 . ?
C26 H26C 0.9800 . ?
C27 H27A 0.9800 . ?
C27 H27B 0.9800 . ?
C27 H27C 0.9800 . ?
C28 H28A 0.9800 . ?
C28 H28B 0.9800 . ?
C28 H28C 0.9800 . ?
C31 C32 1.40(2) . ?
C31 H31A 0.9800 . ?
C31 H31B 0.9800 . ?
C31 H31C 0.9800 . ?
C33 C34 1.34(3) . ?
C33 H33A 0.9800 . ?
C33 H33B 0.9800 . ?
C33 H33C 0.9800 . ?
S4 O1 1.503(16) . ?
S4 C29 1.697(17) . ?
S4 C30 1.761(16) . ?
C30 H30A 0.9800 . ?
C30 H30B 0.9800 . ?
C30 H30C 0.9800 . ?
C29 H29A 0.9800 . ?
C29 H29B 0.9800 . ?
C29 H29C 0.9800 . ?
